data_7011221
loop_
_publ_author_name
'Nayan K. Solanki'
'Michael A. Leech'
'Eric J. L. McInnes'
'Frank E. Mabbs'
'Judith A. K. Howard'
'Colin A. Kilner'
'Jeremy M. Rawson'
'Malcolm A. Halcrow'

_publ_section_title
;
 A crystallographic and EPR study of the fluxional Cu(II) ion in
 [CuL2][BF4]2 (L = 2,6-dipyrazol-1-ylpyridine)
;
_journal_issue 7
_journal_name_full 'J. Chem. Soc., Dalton Trans.'
_journal_page_first 1295
_journal_page_last 1301
_journal_paper_doi 10.1039/b109201b
_journal_year 2002
_chemical_formula_moiety 'C22 H18 Cu N10, 2[B F4]'
_chemical_formula_sum 'C22 H18 B2 Cu F8 N10'
_chemical_formula_weight 659.62
_chemical_name_systematic
; 
Bis-[2,6-di-(pyrazol-1-yl)pyridine]copper(II) ditetrafluoroborate 
;
_space_group_IT_number 4
_symmetry_cell_setting monoclinic
_symmetry_space_group_name_Hall 'P 2yb'
_symmetry_space_group_name_H-M 'P 1 21 1'
_atom_sites_solution_hydrogens geom
_atom_sites_solution_primary direct
_atom_sites_solution_secondary difmap
_audit_creation_method SHELXL-97
_cell_angle_alpha 90.00
_cell_angle_beta 97.2050(10)
_cell_angle_gamma 90.00
_cell_formula_units_Z 6
_cell_length_a 8.4047(6)
_cell_length_b 25.3897(18)
_cell_length_c 18.6676(13)
_cell_measurement_reflns_used 967
_cell_measurement_temperature 31.5(2)
_cell_volume 3952.1(5)
_computing_cell_refinement 'Bruker SMART'
_computing_data_collection 'Bruker SMART'
_computing_data_reduction 'Bruker SAINT'
_computing_molecular_graphics 'SHELXL-97 (Sheldrick, 1997)'
_computing_publication_material 'SHELXL-97 (Sheldrick, 1997)'
_computing_structure_refinement 'SHELXL-97 (Sheldrick, 1997)'
_computing_structure_solution 'SHELXS-97 (Sheldrick, 1990)'
_diffrn_ambient_temperature 31.5(2)
_diffrn_measured_fraction_theta_full 0.892
_diffrn_measured_fraction_theta_max 0.892
_diffrn_measurement_device_type 'Bruker SMART-CCD'
_diffrn_measurement_method \f-scan
_diffrn_radiation_monochromator graphite
_diffrn_radiation_source 'fine-focus sealed tube'
_diffrn_radiation_type MoK\a
_diffrn_radiation_wavelength 0.71073
_diffrn_reflns_av_R_equivalents 0.0265
_diffrn_reflns_av_sigmaI/netI 0.0223
_diffrn_reflns_limit_h_max 10
_diffrn_reflns_limit_h_min -10
_diffrn_reflns_limit_k_max 32
_diffrn_reflns_limit_k_min -9
_diffrn_reflns_limit_l_max 24
_diffrn_reflns_limit_l_min -22
_diffrn_reflns_number 23287
_diffrn_reflns_theta_full 27.57
_diffrn_reflns_theta_max 27.57
_diffrn_reflns_theta_min 3.39
_exptl_absorpt_coefficient_mu 0.921
_exptl_absorpt_correction_T_max 0.801
_exptl_absorpt_correction_T_min 0.678
_exptl_absorpt_correction_type multi-scan
_exptl_absorpt_process_details 'SADABS (Sheldrick, 1996)'
_exptl_crystal_colour green
_exptl_crystal_density_diffrn 1.663
_exptl_crystal_density_method 'not measured'
_exptl_crystal_description block
_exptl_crystal_F_000 1986
_exptl_crystal_size_max 0.45
_exptl_crystal_size_mid 0.24
_exptl_crystal_size_min 0.22
_refine_diff_density_max 0.382
_refine_diff_density_min -0.443
_refine_diff_density_rms 0.057
_refine_ls_abs_structure_details 'Flack H D (1983), Acta Cryst. A39, 876-881'
_refine_ls_abs_structure_Flack 0.549(10)
_refine_ls_extinction_method none
_refine_ls_goodness_of_fit_ref 1.046
_refine_ls_hydrogen_treatment constr
_refine_ls_matrix_type full
_refine_ls_number_parameters 1163
_refine_ls_number_reflns 9396
_refine_ls_number_restraints 1
_refine_ls_restrained_S_all 1.046
_refine_ls_R_factor_all 0.0303
_refine_ls_R_factor_gt 0.0272
_refine_ls_shift/su_max 0.008
_refine_ls_shift/su_mean 0.001
_refine_ls_structure_factor_coef Fsqd
_refine_ls_weighting_details 'calc w=1/[\s^2^(Fo^2^)+(0.0483P)^2^+0.6235P] where P=(Fo^2^+2Fc^2^)/3'
_refine_ls_weighting_scheme calc
_refine_ls_wR_factor_gt 0.0717
_refine_ls_wR_factor_ref 0.0738
_reflns_number_gt 8835
_reflns_number_total 9396
_reflns_threshold_expression >2sigma(I)
_cod_data_source_file b109201b.txt
_cod_data_source_block all
_cod_depositor_comments
;
The following automatic conversions were performed:
'_symmetry_cell_setting' value 'Monoclinic' changed to 'monoclinic'
according to '/home/saulius/struct/CIF-dictionaries/cif_core.dic'
dictionary named 'cif_core.dic' version 2.4.1 from 2010-06-29.

Automatic conversion script
Id: cif_fix_enum 1527 2010-12-29 10:47:43Z saulius 
;
_cod_original_sg_symbol_H-M 'P 21'
_cod_database_code 7011221

loop_
_symmetry_equiv_pos_as_xyz
'x, y, z'
'-x, y+1/2, -z'

loop_
_atom_site_label
_atom_site_type_symbol
_atom_site_fract_x
_atom_site_fract_y
_atom_site_fract_z
_atom_site_U_iso_or_equiv
_atom_site_adp_type
_atom_site_occupancy
_atom_site_symmetry_multiplicity
_atom_site_calc_flag
_atom_site_refinement_flags
_atom_site_disorder_assembly
_atom_site_disorder_group
Cu1A Cu 0.22159(3) 0.902506(16) 0.237069(15) 0.00896(8) Uani 1 1 d . . .
N1A N 0.3299(3) 0.97872(9) 0.28748(11) 0.0112(4) Uani 1 1 d . . .
N2A N 0.3346(3) 0.97575(9) 0.36129(11) 0.0106(4) Uani 1 1 d . . .
N3A N 0.2211(3) 0.89278(9) 0.34489(11) 0.0091(5) Uani 1 1 d . . .
N4A N 0.1152(3) 0.80947(9) 0.31989(11) 0.0107(4) Uani 1 1 d . . .
N5A N 0.1307(3) 0.81864(9) 0.24871(11) 0.0116(4) Uani 1 1 d . . .
N6A N 0.4442(3) 0.87320(9) 0.22396(11) 0.0108(4) Uani 1 1 d . . .
N7A N 0.4647(3) 0.86750(9) 0.15235(11) 0.0103(4) Uani 1 1 d . . .
N8A N 0.2169(2) 0.90456(10) 0.13148(11) 0.0102(4) Uani 1 1 d . . .
N9A N -0.0340(3) 0.93814(9) 0.13112(11) 0.0098(4) Uani 1 1 d . . .
N10A N -0.0067(3) 0.93188(9) 0.20502(11) 0.0103(4) Uani 1 1 d . . .
C1A C 0.4034(3) 1.02319(11) 0.27567(14) 0.0125(5) Uani 1 1 d . . .
H1A H 0.4176 1.0357 0.2301 0.015 Uiso 1 1 calc R . .
C2A C 0.4585(3) 1.04970(11) 0.34119(14) 0.0133(5) Uani 1 1 d . . .
H2A H 0.5140 1.0814 0.3468 0.016 Uiso 1 1 calc R . .
C3A C 0.4113(3) 1.01810(11) 0.39423(14) 0.0127(5) Uani 1 1 d . . .
H3A H 0.4286 1.0244 0.4437 0.015 Uiso 1 1 calc R . .
C4A C 0.2747(3) 0.93084(11) 0.39242(14) 0.0105(5) Uani 1 1 d . . .
C5A C 0.2743(3) 0.92614(12) 0.46614(14) 0.0131(5) Uani 1 1 d . . .
H5A H 0.3088 0.9535 0.4973 0.016 Uiso 1 1 calc R . .
C6A C 0.2204(3) 0.87893(12) 0.49184(14) 0.0129(5) Uani 1 1 d . . .
H6A H 0.2194 0.8744 0.5412 0.015 Uiso 1 1 calc R . .
C7A C 0.1680(3) 0.83840(11) 0.44465(14) 0.0123(5) Uani 1 1 d . . .
H7A H 0.1339 0.8064 0.4615 0.015 Uiso 1 1 calc R . .
C8A C 0.1686(3) 0.84751(11) 0.37161(14) 0.0109(5) Uani 1 1 d . . .
C9A C 0.0512(3) 0.76083(11) 0.32879(15) 0.0130(5) Uani 1 1 d . . .
H9A H 0.0294 0.7461 0.3721 0.016 Uiso 1 1 calc R . .
C10A C 0.0252(3) 0.73778(12) 0.26161(15) 0.0140(6) Uani 1 1 d . . .
H10A H -0.0173 0.7046 0.2500 0.017 Uiso 1 1 calc R . .
C11A C 0.0773(3) 0.77555(11) 0.21428(14) 0.0120(5) Uani 1 1 d . . .
H11A H 0.0743 0.7707 0.1648 0.014 Uiso 1 1 calc R . .
C12A C 0.5703(3) 0.84933(11) 0.26022(14) 0.0123(5) Uani 1 1 d . . .
H12A H 0.5893 0.8471 0.3103 0.015 Uiso 1 1 calc R . .
C13A C 0.6711(3) 0.82795(11) 0.21318(14) 0.0138(6) Uani 1 1 d . . .
H13A H 0.7659 0.8094 0.2256 0.017 Uiso 1 1 calc R . .
C14A C 0.6003(3) 0.84025(11) 0.14498(15) 0.0128(5) Uani 1 1 d . . .
H14A H 0.6382 0.8315 0.1018 0.015 Uiso 1 1 calc R . .
C15A C 0.3426(3) 0.88732(10) 0.10094(14) 0.0114(5) Uani 1 1 d . . .
C16A C 0.3470(3) 0.88878(10) 0.02734(14) 0.0127(6) Uani 1 1 d . . .
H16A H 0.4360 0.8771 0.0069 0.015 Uiso 1 1 calc R . .
C17A C 0.2125(3) 0.90846(11) -0.01479(13) 0.0130(5) Uani 1 1 d . . .
H17A H 0.2113 0.9100 -0.0646 0.016 Uiso 1 1 calc R . .
C18A C 0.0781(3) 0.92615(10) 0.01602(13) 0.0112(5) Uani 1 1 d . . .
H18A H -0.0126 0.9391 -0.0122 0.013 Uiso 1 1 calc R . .
C19A C 0.0875(3) 0.92334(11) 0.09046(14) 0.0116(5) Uani 1 1 d . . .
C20A C -0.1830(3) 0.95853(11) 0.11101(14) 0.0130(5) Uani 1 1 d . . .
H20A H -0.2284 0.9662 0.0641 0.016 Uiso 1 1 calc R . .
C21A C -0.2534(3) 0.96563(11) 0.17238(14) 0.0136(5) Uani 1 1 d . . .
H21A H -0.3549 0.9792 0.1759 0.016 Uiso 1 1 calc R . .
C22A C -0.1391(3) 0.94800(11) 0.22927(14) 0.0122(5) Uani 1 1 d . . .
H22A H -0.1552 0.9478 0.2777 0.015 Uiso 1 1 calc R . .
B1A B 0.7823(4) 0.88524(13) 0.43156(16) 0.0150(7) Uani 1 1 d . . .
F1A F 0.8376(2) 0.92946(7) 0.39892(9) 0.0224(4) Uani 1 1 d . . .
F2A F 0.81618(19) 0.83979(7) 0.39465(8) 0.0175(4) Uani 1 1 d . . .
F3A F 0.61476(18) 0.88829(7) 0.43157(8) 0.0179(4) Uani 1 1 d . . .
F4A F 0.8545(2) 0.88250(7) 0.50362(8) 0.0151(3) Uani 1 1 d . . .
B2A B 0.3001(4) 0.71897(13) 0.06582(17) 0.0130(6) Uani 1 1 d . . .
F5A F 0.45210(19) 0.70515(7) 0.09752(8) 0.0188(4) Uani 1 1 d . . .
F6A F 0.2831(2) 0.77407(7) 0.06352(8) 0.0154(3) Uani 1 1 d . . .
F7A F 0.27744(19) 0.70013(7) -0.00634(8) 0.0149(3) Uani 1 1 d . . .
F8A F 0.18353(19) 0.69724(6) 0.10360(8) 0.0147(3) Uani 1 1 d . . .
Cu1B Cu 0.23333(4) 0.564382(13) 0.251400(19) 0.00983(9) Uani 1 1 d . . .
N1B N 0.3287(3) 0.63707(9) 0.28719(11) 0.0123(5) Uani 1 1 d . . .
N2B N 0.3413(3) 0.64097(9) 0.36141(11) 0.0106(4) Uani 1 1 d . . .
N3B N 0.2365(3) 0.55812(9) 0.35638(12) 0.0100(5) Uani 1 1 d . . .
N4B N 0.1322(3) 0.47655(9) 0.33224(11) 0.0104(4) Uani 1 1 d . . .
N5B N 0.1499(3) 0.48837(9) 0.26214(11) 0.0111(4) Uani 1 1 d . . .
N6B N 0.4698(3) 0.53219(9) 0.22493(12) 0.0129(5) Uani 1 1 d . . .
N7B N 0.4689(3) 0.53008(9) 0.15142(11) 0.0107(4) Uani 1 1 d . . .
N8B N 0.2175(2) 0.56824(10) 0.14174(11) 0.0103(4) Uani 1 1 d . . .
N9B N -0.0383(3) 0.60201(9) 0.14131(11) 0.0108(4) Uani 1 1 d . . .
N10B N -0.0197(3) 0.59494(9) 0.21482(11) 0.0117(4) Uani 1 1 d . . .
C1B C 0.3897(3) 0.68140(11) 0.26556(14) 0.0125(5) Uani 1 1 d . . .
H1B H 0.3963 0.6899 0.2176 0.015 Uiso 1 1 calc R . .
C2B C 0.4437(3) 0.71435(12) 0.32477(14) 0.0145(5) Uani 1 1 d . . .
H2B H 0.4918 0.7473 0.3235 0.017 Uiso 1 1 calc R . .
C3B C 0.4097(3) 0.68717(11) 0.38444(14) 0.0134(5) Uani 1 1 d . . .
H3B H 0.4301 0.6984 0.4321 0.016 Uiso 1 1 calc R . .
C4B C 0.2900(3) 0.59812(11) 0.39977(14) 0.0109(5) Uani 1 1 d . . .
C5B C 0.2919(3) 0.59605(11) 0.47404(14) 0.0129(5) Uani 1 1 d . . .
H5B H 0.3292 0.6240 0.5036 0.015 Uiso 1 1 calc R . .
C6B C 0.2351(3) 0.54992(12) 0.50215(15) 0.0141(6) Uani 1 1 d . . .
H6B H 0.2337 0.5472 0.5518 0.017 Uiso 1 1 calc R . .
C7B C 0.1805(3) 0.50787(11) 0.45850(14) 0.0132(5) Uani 1 1 d . . .
H7B H 0.1437 0.4769 0.4775 0.016 Uiso 1 1 calc R . .
C8B C 0.1838(3) 0.51447(11) 0.38503(14) 0.0117(5) Uani 1 1 d . . .
C9B C 0.0687(3) 0.42776(11) 0.33714(15) 0.0139(5) Uani 1 1 d . . .
H9B H 0.0448 0.4113 0.3790 0.017 Uiso 1 1 calc R . .
C10B C 0.0463(3) 0.40714(12) 0.26853(14) 0.0150(6) Uani 1 1 d . . .
H10B H 0.0053 0.3742 0.2545 0.018 Uiso 1 1 calc R . .
C11B C 0.0989(3) 0.44659(11) 0.22412(15) 0.0136(6) Uani 1 1 d . . .
H11B H 0.0978 0.4436 0.1744 0.016 Uiso 1 1 calc R . .
C12B C 0.5982(3) 0.50472(11) 0.25097(14) 0.0152(6) Uani 1 1 d . . .
H12B H 0.6305 0.4994 0.2999 0.018 Uiso 1 1 calc R . .
C13B C 0.6799(3) 0.48445(11) 0.19542(15) 0.0164(6) Uani 1 1 d . . .
H13B H 0.7722 0.4639 0.2003 0.020 Uiso 1 1 calc R . .
C14B C 0.5941(3) 0.50165(11) 0.13293(14) 0.0137(5) Uani 1 1 d . . .
H14B H 0.6172 0.4951 0.0863 0.016 Uiso 1 1 calc R . .
C15B C 0.3396(3) 0.55280(11) 0.10700(14) 0.0118(5) Uani 1 1 d . . .
C16B C 0.3395(3) 0.55712(11) 0.03312(14) 0.0125(5) Uani 1 1 d . . .
H16B H 0.4278 0.5469 0.0110 0.015 Uiso 1 1 calc R . .
C17B C 0.2029(3) 0.57715(11) -0.00652(14) 0.0135(6) Uani 1 1 d . . .
H17B H 0.1988 0.5806 -0.0563 0.016 Uiso 1 1 calc R . .
C18B C 0.0712(3) 0.59226(11) 0.02724(14) 0.0118(5) Uani 1 1 d . . .
H18B H -0.0222 0.6049 0.0009 0.014 Uiso 1 1 calc R . .
C19B C 0.0857(3) 0.58751(10) 0.10185(14) 0.0117(5) Uani 1 1 d . . .
C20B C -0.1870(3) 0.62220(11) 0.11734(14) 0.0133(5) Uani 1 1 d . . .
H20B H -0.2264 0.6302 0.0698 0.016 Uiso 1 1 calc R . .
C21B C -0.2662(3) 0.62841(11) 0.17628(14) 0.0137(5) Uani 1 1 d . . .
H21B H -0.3692 0.6415 0.1774 0.016 Uiso 1 1 calc R . .
C22B C -0.1575(3) 0.61068(11) 0.23531(14) 0.0131(5) Uani 1 1 d . . .
H22B H -0.1799 0.6101 0.2828 0.016 Uiso 1 1 calc R . .
B1B B 0.7509(4) 0.55419(14) 0.42658(16) 0.0160(6) Uani 1 1 d . . .
F1B F 0.7143(2) 0.60560(7) 0.40290(8) 0.0238(4) Uani 1 1 d . . .
F2B F 0.84500(19) 0.52954(8) 0.38103(9) 0.0214(4) Uani 1 1 d . . .
F3B F 0.60479(19) 0.52618(7) 0.42549(8) 0.0191(4) Uani 1 1 d . . .
F4B F 0.82805(19) 0.55460(7) 0.49747(8) 0.0172(3) Uani 1 1 d . . .
B2B B 0.2904(4) 0.38217(13) 0.07237(16) 0.0124(6) Uani 1 1 d . . .
F5B F 0.43990(19) 0.36478(7) 0.10321(8) 0.0184(4) Uani 1 1 d . . .
F6B F 0.2846(2) 0.43750(7) 0.07106(9) 0.0152(3) Uani 1 1 d . . .
F7B F 0.26136(19) 0.36400(7) 0.00046(8) 0.0150(3) Uani 1 1 d . . .
F8B F 0.17085(19) 0.36363(7) 0.11129(8) 0.0152(3) Uani 1 1 d . . .
Cu1C Cu 0.22661(4) 0.236186(15) 0.24641(3) 0.00905(8) Uani 1 1 d . . .
N1C N 0.3388(3) 0.31400(9) 0.29208(11) 0.0118(5) Uani 1 1 d . . .
N2C N 0.3433(3) 0.31333(9) 0.36614(11) 0.0105(4) Uani 1 1 d . . .
N3C N 0.2311(3) 0.22988(10) 0.35485(13) 0.0103(5) Uani 1 1 d . . .
N4C N 0.1261(3) 0.14564(9) 0.33419(11) 0.0108(4) Uani 1 1 d . . .
N5C N 0.1379(3) 0.15329(10) 0.26263(12) 0.0128(5) Uani 1 1 d . . .
N6C N 0.4484(3) 0.20645(9) 0.23224(11) 0.0108(4) Uani 1 1 d . . .
N7C N 0.4659(3) 0.20029(9) 0.16029(11) 0.0105(4) Uani 1 1 d . . .
N8C N 0.2179(3) 0.23706(11) 0.14110(12) 0.0105(5) Uani 1 1 d . . .
N9C N -0.0331(3) 0.27037(9) 0.14175(11) 0.0107(4) Uani 1 1 d . . .
N10C N -0.0032(3) 0.26490(9) 0.21552(11) 0.0112(4) Uani 1 1 d . . .
C1C C 0.4096(3) 0.35893(11) 0.27817(14) 0.0121(5) Uani 1 1 d . . .
H1C H 0.4238 0.3703 0.2320 0.015 Uiso 1 1 calc R . .
C2C C 0.4609(3) 0.38757(11) 0.34200(14) 0.0138(6) Uani 1 1 d . . .
H2C H 0.5133 0.4199 0.3459 0.017 Uiso 1 1 calc R . .
C3C C 0.4161(3) 0.35712(11) 0.39675(14) 0.0131(5) Uani 1 1 d . . .
H3C H 0.4324 0.3650 0.4458 0.016 Uiso 1 1 calc R . .
C4C C 0.2859(3) 0.26889(11) 0.39984(14) 0.0105(5) Uani 1 1 d . . .
C5C C 0.2889(3) 0.26612(11) 0.47376(14) 0.0116(5) Uani 1 1 d . . .
H5C H 0.3252 0.2942 0.5034 0.014 Uiso 1 1 calc R . .
C6C C 0.2356(3) 0.21983(11) 0.50236(15) 0.0124(6) Uani 1 1 d . . .
H6C H 0.2353 0.2168 0.5520 0.015 Uiso 1 1 calc R . .
C7C C 0.1826(3) 0.17807(11) 0.45755(14) 0.0121(5) Uani 1 1 d . . .
H7C H 0.1497 0.1465 0.4762 0.015 Uiso 1 1 calc R . .
C8C C 0.1809(3) 0.18549(11) 0.38381(14) 0.0106(5) Uani 1 1 d . . .
C9C C 0.0642(3) 0.09721(11) 0.34619(14) 0.0133(5) Uani 1 1 d . . .
H9C H 0.0453 0.0834 0.3905 0.016 Uiso 1 1 calc R . .
C10C C 0.0352(3) 0.07287(12) 0.28048(14) 0.0152(6) Uani 1 1 d . . .
H10C H -0.0074 0.0394 0.2708 0.018 Uiso 1 1 calc R . .
C11C C 0.0837(3) 0.10919(11) 0.23059(14) 0.0129(5) Uani 1 1 d . . .
H11C H 0.0783 0.1030 0.1812 0.016 Uiso 1 1 calc R . .
C12C C 0.5750(3) 0.18257(11) 0.26820(14) 0.0128(5) Uani 1 1 d . . .
H12C H 0.5958 0.1808 0.3183 0.015 Uiso 1 1 calc R . .
C13C C 0.6731(3) 0.16038(11) 0.22048(15) 0.0149(6) Uani 1 1 d . . .
H13C H 0.7679 0.1417 0.2325 0.018 Uiso 1 1 calc R . .
C14C C 0.5996(3) 0.17204(11) 0.15245(14) 0.0129(5) Uani 1 1 d . . .
H14C H 0.6349 0.1624 0.1091 0.016 Uiso 1 1 calc R . .
C15C C 0.3419(3) 0.21946(10) 0.10977(14) 0.0106(5) Uani 1 1 d . . .
C16C C 0.3438(3) 0.21993(11) 0.03589(14) 0.0121(5) Uani 1 1 d . . .
H16C H 0.4318 0.2079 0.0150 0.015 Uiso 1 1 calc R . .
C17C C 0.2081(3) 0.23927(12) -0.00560(14) 0.0132(6) Uani 1 1 d . . .
H17C H 0.2057 0.2406 -0.0555 0.016 Uiso 1 1 calc R . .
C18C C 0.0747(3) 0.25685(11) 0.02554(14) 0.0114(5) Uani 1 1 d . . .
H18C H -0.0171 0.2692 -0.0024 0.014 Uiso 1 1 calc R . .
C19C C 0.0867(3) 0.25487(11) 0.10015(14) 0.0110(5) Uani 1 1 d . . .
C20C C -0.1831(3) 0.29000(11) 0.12222(14) 0.0131(5) Uani 1 1 d . . .
H20C H -0.2298 0.2971 0.0754 0.016 Uiso 1 1 calc R . .
C21C C -0.2525(3) 0.29740(11) 0.18367(14) 0.0134(5) Uani 1 1 d . . .
H21C H -0.3545 0.3104 0.1875 0.016 Uiso 1 1 calc R . .
C22C C -0.1358(3) 0.28107(11) 0.24019(14) 0.0125(5) Uani 1 1 d . . .
H22C H -0.1503 0.2816 0.2888 0.015 Uiso 1 1 calc R . .
B1C B 0.7847(4) 0.21705(13) 0.44169(16) 0.0147(6) Uani 1 1 d . . .
F1C F 0.8343(2) 0.26328(7) 0.41127(9) 0.0217(4) Uani 1 1 d . . .
F2C F 0.82530(19) 0.17366(7) 0.40230(8) 0.0163(4) Uani 1 1 d . . .
F3C F 0.61734(19) 0.21766(7) 0.44205(8) 0.0174(4) Uani 1 1 d . . .
F4C F 0.85783(19) 0.21305(7) 0.51357(8) 0.0146(3) Uani 1 1 d . . .
B2C B 0.2992(4) 0.05348(13) 0.07685(16) 0.0130(6) Uani 1 1 d . . .
F5C F 0.45634(19) 0.04298(8) 0.10556(8) 0.0209(4) Uani 1 1 d . . .
F6C F 0.27119(19) 0.10803(7) 0.07664(9) 0.0170(3) Uani 1 1 d . . .
F7C F 0.27355(19) 0.03551(7) 0.00480(8) 0.0161(3) Uani 1 1 d . . .
F8C F 0.1918(2) 0.02861(7) 0.11694(8) 0.0163(3) Uani 1 1 d . . .

loop_
_atom_site_aniso_label
_atom_site_aniso_U_11
_atom_site_aniso_U_22
_atom_site_aniso_U_33
_atom_site_aniso_U_23
_atom_site_aniso_U_13
_atom_site_aniso_U_12
Cu1A 0.00993(15) 0.00916(16) 0.00758(14) 0.00017(18) 0.00023(11) 0.00088(14)
N1A 0.0131(11) 0.0105(11) 0.0097(10) 0.0005(8) 0.0001(8) 0.0003(9)
N2A 0.0113(11) 0.0125(11) 0.0079(10) -0.0003(8) 0.0012(8) -0.0001(9)
N3A 0.0094(10) 0.0093(12) 0.0086(9) 0.0015(8) 0.0010(8) 0.0037(8)
N4A 0.0105(11) 0.0110(11) 0.0106(10) 0.0017(9) 0.0013(8) 0.0005(8)
N5A 0.0110(11) 0.0131(11) 0.0105(10) 0.0005(9) 0.0012(8) -0.0001(9)
N6A 0.0126(11) 0.0114(11) 0.0088(10) -0.0006(8) 0.0025(8) -0.0012(9)
N7A 0.0104(11) 0.0123(11) 0.0085(10) -0.0001(8) 0.0015(8) 0.0001(8)
N8A 0.0098(10) 0.0094(11) 0.0108(9) 0.0018(10) -0.0009(8) -0.0005(10)
N9A 0.0102(11) 0.0088(10) 0.0105(10) 0.0001(8) 0.0020(8) 0.0007(8)
N10A 0.0143(11) 0.0083(11) 0.0076(9) 0.0018(8) -0.0014(8) -0.0012(8)
C1A 0.0129(13) 0.0118(13) 0.0126(12) -0.0001(10) 0.0007(10) 0.0019(10)
C2A 0.0122(13) 0.0118(13) 0.0158(13) -0.0002(10) 0.0010(10) -0.0017(10)
C3A 0.0157(14) 0.0113(13) 0.0107(12) -0.0025(10) -0.0001(10) -0.0014(10)
C4A 0.0070(12) 0.0083(13) 0.0159(12) -0.0014(10) 0.0003(10) 0.0012(10)
C5A 0.0105(13) 0.0158(14) 0.0130(12) -0.0001(10) 0.0011(10) 0.0003(11)
C6A 0.0120(14) 0.0146(13) 0.0111(12) 0.0001(10) -0.0018(10) 0.0012(10)
C7A 0.0115(13) 0.0114(13) 0.0144(12) 0.0017(10) 0.0037(10) 0.0011(10)
C8A 0.0082(12) 0.0084(12) 0.0156(13) -0.0019(10) -0.0001(10) 0.0014(9)
C9A 0.0130(13) 0.0109(13) 0.0153(13) 0.0000(10) 0.0020(10) -0.0005(10)
C10A 0.0136(14) 0.0099(13) 0.0184(14) -0.0006(10) 0.0014(11) 0.0003(11)
C11A 0.0105(13) 0.0126(13) 0.0125(12) -0.0016(10) -0.0001(10) 0.0040(10)
C12A 0.0143(13) 0.0085(12) 0.0135(12) 0.0026(10) -0.0009(10) -0.0019(10)
C13A 0.0115(13) 0.0141(14) 0.0155(13) 0.0021(10) 0.0002(11) 0.0005(10)
C14A 0.0107(13) 0.0117(13) 0.0163(13) -0.0002(10) 0.0032(10) 0.0012(10)
C15A 0.0101(13) 0.0107(13) 0.0131(12) 0.0009(9) 0.0008(10) -0.0006(9)
C16A 0.0134(14) 0.0110(14) 0.0145(12) -0.0021(9) 0.0043(10) -0.0016(9)
C17A 0.0174(13) 0.0128(15) 0.0092(11) -0.0008(10) 0.0031(10) -0.0013(11)
C18A 0.0113(13) 0.0090(13) 0.0121(12) -0.0004(10) -0.0035(10) 0.0000(10)
C19A 0.0131(13) 0.0075(12) 0.0140(12) 0.0003(10) 0.0016(10) -0.0002(10)
C20A 0.0136(13) 0.0098(13) 0.0143(12) 0.0014(10) -0.0032(10) -0.0008(10)
C21A 0.0141(14) 0.0118(13) 0.0146(12) -0.0004(10) 0.0005(10) -0.0002(10)
C22A 0.0126(13) 0.0115(13) 0.0126(12) -0.0012(10) 0.0027(10) -0.0016(10)
B1A 0.0205(17) 0.0155(16) 0.0084(13) -0.0014(11) -0.0010(12) -0.0002(12)
F1A 0.0323(10) 0.0195(9) 0.0150(8) 0.0027(7) 0.0012(7) -0.0070(7)
F2A 0.0161(8) 0.0202(9) 0.0156(8) -0.0053(7) -0.0005(6) 0.0034(7)
F3A 0.0134(8) 0.0243(10) 0.0158(7) -0.0006(6) 0.0007(6) 0.0051(6)
F4A 0.0175(9) 0.0161(8) 0.0113(7) -0.0013(6) 0.0004(6) -0.0009(6)
B2A 0.0134(16) 0.0124(15) 0.0134(15) 0.0002(12) 0.0029(12) 0.0012(11)
F5A 0.0150(8) 0.0278(10) 0.0139(8) 0.0043(7) 0.0025(6) 0.0057(7)
F6A 0.0179(9) 0.0116(8) 0.0159(8) 0.0011(6) -0.0011(6) -0.0012(6)
F7A 0.0178(8) 0.0145(8) 0.0125(7) -0.0013(6) 0.0029(6) 0.0003(6)
F8A 0.0178(8) 0.0119(8) 0.0148(8) 0.0002(6) 0.0040(6) -0.0019(6)
Cu1B 0.01126(16) 0.0083(2) 0.00992(18) -0.00100(15) 0.00129(12) -0.00037(13)
N1B 0.0136(11) 0.0133(11) 0.0094(10) -0.0024(8) -0.0004(9) 0.0024(9)
N2B 0.0126(11) 0.0103(11) 0.0086(10) -0.0008(8) -0.0002(8) 0.0003(9)
N3B 0.0100(10) 0.0092(12) 0.0109(10) -0.0025(9) 0.0016(8) 0.0012(9)
N4B 0.0113(11) 0.0101(11) 0.0097(10) 0.0012(8) 0.0009(8) -0.0002(8)
N5B 0.0120(11) 0.0120(11) 0.0101(10) 0.0022(8) 0.0042(8) 0.0009(9)
N6B 0.0166(12) 0.0124(12) 0.0089(10) 0.0009(8) -0.0013(9) -0.0032(9)
N7B 0.0109(11) 0.0128(11) 0.0082(10) 0.0006(8) 0.0008(8) -0.0001(9)
N8B 0.0092(10) 0.0101(11) 0.0115(10) -0.0002(10) 0.0013(8) -0.0020(9)
N9B 0.0115(11) 0.0113(11) 0.0095(10) 0.0006(8) 0.0009(8) -0.0003(9)
N10B 0.0169(11) 0.0091(11) 0.0085(10) 0.0005(8) -0.0011(9) -0.0013(9)
C1B 0.0126(14) 0.0124(13) 0.0131(13) 0.0012(10) 0.0034(10) 0.0022(10)
C2B 0.0129(14) 0.0113(13) 0.0190(13) 0.0002(11) 0.0007(11) -0.0004(10)
C3B 0.0127(14) 0.0151(14) 0.0120(12) -0.0009(10) -0.0002(10) -0.0002(11)
C4B 0.0064(12) 0.0097(13) 0.0169(13) -0.0003(10) 0.0021(10) 0.0002(10)
C5B 0.0112(13) 0.0116(13) 0.0154(13) -0.0020(10) -0.0003(10) 0.0001(10)
C6B 0.0117(13) 0.0184(15) 0.0121(12) 0.0007(10) 0.0007(10) -0.0001(11)
C7B 0.0135(14) 0.0110(13) 0.0154(13) 0.0022(10) 0.0027(10) 0.0010(10)
C8B 0.0094(13) 0.0112(14) 0.0144(13) 0.0008(10) 0.0016(10) 0.0023(10)
C9B 0.0151(14) 0.0103(13) 0.0162(13) 0.0013(10) 0.0013(10) -0.0004(10)
C10B 0.0128(13) 0.0110(14) 0.0205(13) -0.0033(11) -0.0003(10) 0.0001(11)
C11B 0.0130(14) 0.0135(14) 0.0134(13) -0.0033(10) -0.0027(10) 0.0039(10)
C12B 0.0174(14) 0.0128(13) 0.0144(13) 0.0025(10) -0.0018(11) -0.0041(11)
C13B 0.0135(13) 0.0149(14) 0.0200(14) 0.0035(11) -0.0008(11) 0.0002(11)
C14B 0.0131(13) 0.0135(13) 0.0147(12) -0.0006(10) 0.0033(10) -0.0003(10)
C15B 0.0106(13) 0.0100(13) 0.0147(12) 0.0008(10) 0.0003(10) 0.0002(10)
C16B 0.0143(13) 0.0121(13) 0.0115(12) -0.0016(10) 0.0038(10) -0.0007(10)
C17B 0.0177(13) 0.0111(14) 0.0114(12) -0.0019(10) 0.0007(10) -0.0008(11)
C18B 0.0119(13) 0.0101(13) 0.0128(12) 0.0005(10) -0.0013(10) -0.0016(10)
C19B 0.0118(13) 0.0069(12) 0.0166(13) -0.0004(10) 0.0023(10) -0.0006(10)
C20B 0.0140(13) 0.0102(13) 0.0143(13) 0.0022(10) -0.0034(11) 0.0000(10)
C21B 0.0143(14) 0.0090(13) 0.0174(13) -0.0011(10) 0.0004(11) 0.0000(10)
C22B 0.0157(14) 0.0110(13) 0.0124(12) -0.0003(10) 0.0009(10) -0.0012(11)
B1B 0.0170(16) 0.0173(16) 0.0137(14) 0.0002(12) 0.0018(12) -0.0015(13)
F1B 0.0389(10) 0.0133(9) 0.0183(8) 0.0033(6) 0.0004(7) -0.0001(7)
F2B 0.0157(9) 0.0312(10) 0.0168(8) -0.0078(7) -0.0003(7) 0.0050(7)
F3B 0.0184(9) 0.0229(9) 0.0153(8) 0.0032(7) -0.0008(6) -0.0011(7)
F4B 0.0227(8) 0.0154(8) 0.0131(7) -0.0034(6) 0.0003(6) -0.0021(7)
B2B 0.0148(16) 0.0130(15) 0.0096(14) 0.0000(11) 0.0025(12) -0.0009(11)
F5B 0.0164(8) 0.0242(9) 0.0148(8) 0.0034(7) 0.0023(6) 0.0075(7)
F6B 0.0181(9) 0.0108(8) 0.0161(8) -0.0004(6) -0.0001(6) -0.0020(6)
F7B 0.0188(8) 0.0141(8) 0.0123(7) -0.0012(6) 0.0025(6) -0.0008(6)
F8B 0.0190(9) 0.0124(8) 0.0147(7) -0.0012(6) 0.0049(6) -0.0018(6)
Cu1C 0.00954(16) 0.00960(18) 0.00784(16) -0.00021(11) 0.00041(12) 0.00060(12)
N1C 0.0121(11) 0.0144(12) 0.0088(10) 0.0017(9) 0.0010(8) 0.0001(9)
N2C 0.0110(11) 0.0112(11) 0.0090(10) -0.0030(8) 0.0006(8) -0.0006(9)
N3C 0.0099(11) 0.0113(12) 0.0094(11) -0.0011(9) 0.0003(9) 0.0013(9)
N4C 0.0122(11) 0.0105(11) 0.0092(10) 0.0007(8) -0.0003(8) 0.0003(9)
N5C 0.0127(11) 0.0157(12) 0.0106(10) 0.0014(9) 0.0044(9) 0.0000(9)
N6C 0.0139(12) 0.0099(11) 0.0087(10) -0.0010(8) 0.0020(8) -0.0009(9)
N7C 0.0113(11) 0.0108(11) 0.0093(10) -0.0007(8) 0.0013(8) 0.0000(8)
N8C 0.0089(11) 0.0122(11) 0.0100(11) 0.0014(10) -0.0002(9) -0.0015(10)
N9C 0.0120(11) 0.0106(11) 0.0095(10) -0.0002(8) 0.0013(8) 0.0008(8)
N10C 0.0141(12) 0.0096(11) 0.0094(10) 0.0011(8) -0.0008(9) -0.0010(9)
C1C 0.0137(13) 0.0103(13) 0.0126(12) 0.0000(10) 0.0031(10) -0.0003(10)
C2C 0.0120(13) 0.0117(14) 0.0176(13) 0.0000(10) 0.0011(10) -0.0019(9)
C3C 0.0155(14) 0.0104(13) 0.0130(12) -0.0014(10) 0.0008(10) -0.0005(10)
C4C 0.0062(12) 0.0091(12) 0.0162(13) -0.0014(10) 0.0013(10) 0.0008(9)
C5C 0.0100(13) 0.0109(13) 0.0136(13) -0.0028(10) 0.0010(10) -0.0001(10)
C6C 0.0108(14) 0.0147(14) 0.0114(13) 0.0018(10) -0.0005(10) 0.0034(10)
C7C 0.0114(13) 0.0109(13) 0.0145(13) 0.0023(10) 0.0034(10) 0.0011(10)
C8C 0.0093(13) 0.0100(13) 0.0124(12) 0.0002(10) 0.0006(10) 0.0026(10)
C9C 0.0144(13) 0.0096(13) 0.0157(13) 0.0021(10) 0.0009(10) -0.0001(10)
C10C 0.0148(13) 0.0111(13) 0.0185(13) -0.0017(11) -0.0021(10) 0.0006(11)
C11C 0.0115(13) 0.0133(14) 0.0138(13) -0.0023(10) 0.0010(10) 0.0031(10)
C12C 0.0132(14) 0.0117(13) 0.0124(12) 0.0005(10) -0.0028(10) -0.0016(10)
C13C 0.0112(13) 0.0136(14) 0.0197(14) 0.0029(11) 0.0010(11) 0.0023(10)
C14C 0.0112(13) 0.0117(13) 0.0161(13) -0.0002(10) 0.0029(10) 0.0005(10)
C15C 0.0091(13) 0.0061(12) 0.0168(13) -0.0001(10) 0.0022(10) 0.0002(9)
C16C 0.0116(13) 0.0111(13) 0.0143(13) -0.0021(10) 0.0045(10) -0.0006(10)
C17C 0.0198(15) 0.0107(14) 0.0087(13) -0.0013(10) 0.0002(11) -0.0012(11)
C18C 0.0093(13) 0.0126(13) 0.0114(12) 0.0005(10) -0.0024(10) -0.0028(10)
C19C 0.0106(13) 0.0071(12) 0.0149(12) -0.0001(10) -0.0002(10) 0.0007(10)
C20C 0.0110(13) 0.0113(13) 0.0155(13) 0.0027(10) -0.0037(10) 0.0006(10)
C21C 0.0126(13) 0.0103(13) 0.0173(13) -0.0001(10) 0.0023(10) 0.0003(10)
C22C 0.0128(13) 0.0121(13) 0.0131(12) -0.0011(10) 0.0031(10) -0.0020(10)
B1C 0.0177(17) 0.0134(15) 0.0123(14) -0.0018(12) -0.0008(12) -0.0003(12)
F1C 0.0339(11) 0.0169(9) 0.0143(8) 0.0022(6) 0.0027(7) -0.0044(7)
F2C 0.0166(8) 0.0183(9) 0.0137(8) -0.0049(6) 0.0003(6) 0.0032(6)
F3C 0.0133(8) 0.0230(9) 0.0159(8) -0.0012(7) 0.0010(6) 0.0050(7)
F4C 0.0182(9) 0.0143(8) 0.0112(7) -0.0018(6) 0.0010(6) -0.0019(6)
B2C 0.0146(15) 0.0120(15) 0.0130(14) 0.0006(11) 0.0038(12) -0.0014(12)
F5C 0.0148(8) 0.0311(11) 0.0168(8) 0.0054(7) 0.0017(7) 0.0065(7)
F6C 0.0196(8) 0.0119(8) 0.0183(8) 0.0005(6) -0.0025(7) -0.0019(7)
F7C 0.0201(9) 0.0158(9) 0.0130(7) 0.0000(6) 0.0037(6) 0.0010(6)
F8C 0.0213(9) 0.0133(8) 0.0151(8) -0.0009(6) 0.0062(7) -0.0026(7)

loop_
_atom_type_symbol
_atom_type_description
_atom_type_scat_dispersion_real
_atom_type_scat_dispersion_imag
_atom_type_scat_source
C C 0.0033 0.0016 'International Tables Vol C Tables 4.2.6.8 and 6.1.1.4'
H H 0.0000 0.0000 'International Tables Vol C Tables 4.2.6.8 and 6.1.1.4'
B B 0.0013 0.0007 'International Tables Vol C Tables 4.2.6.8 and 6.1.1.4'
N N 0.0061 0.0033 'International Tables Vol C Tables 4.2.6.8 and 6.1.1.4'
F F 0.0171 0.0103 'International Tables Vol C Tables 4.2.6.8 and 6.1.1.4'
Cu Cu 0.3201 1.2651 'International Tables Vol C Tables 4.2.6.8 and 6.1.1.4'

loop_
_geom_angle_atom_site_label_1
_geom_angle_atom_site_label_2
_geom_angle_atom_site_label_3
_geom_angle
_geom_angle_site_symmetry_1
_geom_angle_site_symmetry_3
_geom_angle_publ_flag
N8A Cu1A N3A 174.39(11) . . ?
N8A Cu1A N6A 78.15(9) . . ?
N3A Cu1A N6A 100.91(9) . . ?
N8A Cu1A N10A 78.46(9) . . ?
N3A Cu1A N10A 102.29(9) . . ?
N6A Cu1A N10A 156.59(8) . . ?
N8A Cu1A N5A 98.93(9) . . ?
N3A Cu1A N5A 75.50(8) . . ?
N6A Cu1A N5A 89.66(9) . . ?
N10A Cu1A N5A 93.11(8) . . ?
N8A Cu1A N1A 110.27(9) . . ?
N3A Cu1A N1A 75.24(9) . . ?
N6A Cu1A N1A 91.95(8) . . ?
N10A Cu1A N1A 96.90(8) . . ?
N5A Cu1A N1A 150.46(8) . . ?
C1A N1A N2A 105.0(2) . . ?
C1A N1A Cu1A 145.60(19) . . ?
N2A N1A Cu1A 109.00(16) . . ?
C3A N2A N1A 111.2(2) . . ?
C3A N2A C4A 129.1(2) . . ?
N1A N2A C4A 119.5(2) . . ?
C8A N3A C4A 117.7(2) . . ?
C8A N3A Cu1A 120.80(17) . . ?
C4A N3A Cu1A 121.52(18) . . ?
C9A N4A N5A 111.0(2) . . ?
C9A N4A C8A 129.6(2) . . ?
N5A N4A C8A 119.4(2) . . ?
C11A N5A N4A 105.3(2) . . ?
C11A N5A Cu1A 145.63(18) . . ?
N4A N5A Cu1A 108.93(16) . . ?
C12A N6A N7A 104.9(2) . . ?
C12A N6A Cu1A 141.56(19) . . ?
N7A N6A Cu1A 112.36(16) . . ?
C14A N7A N6A 111.2(2) . . ?
C14A N7A C15A 131.6(2) . . ?
N6A N7A C15A 117.0(2) . . ?
C15A N8A C19A 120.2(2) . . ?
C15A N8A Cu1A 120.10(17) . . ?
C19A N8A Cu1A 119.73(18) . . ?
C20A N9A N10A 110.5(2) . . ?
C20A N9A C19A 131.4(2) . . ?
N10A N9A C19A 118.1(2) . . ?
C22A N10A N9A 105.4(2) . . ?
C22A N10A Cu1A 143.36(17) . . ?
N9A N10A Cu1A 111.19(16) . . ?
N1A C1A C2A 111.7(2) . . ?
C3A C2A C1A 104.6(2) . . ?
N2A C3A C2A 107.4(2) . . ?
N3A C4A C5A 123.4(3) . . ?
N3A C4A N2A 114.7(2) . . ?
C5A C4A N2A 121.9(2) . . ?
C4A C5A C6A 117.4(3) . . ?
C5A C6A C7A 120.8(2) . . ?
C8A C7A C6A 117.4(3) . . ?
N3A C8A C7A 123.3(2) . . ?
N3A C8A N4A 115.1(2) . . ?
C7A C8A N4A 121.6(2) . . ?
N4A C9A C10A 107.1(2) . . ?
C9A C10A C11A 104.8(3) . . ?
N5A C11A C10A 111.9(2) . . ?
N6A C12A C13A 111.3(2) . . ?
C14A C13A C12A 105.5(2) . . ?
N7A C14A C13A 107.1(2) . . ?
N8A C15A C16A 122.5(2) . . ?
N8A C15A N7A 112.0(2) . . ?
C16A C15A N7A 125.5(2) . . ?
C15A C16A C17A 116.9(3) . . ?
C16A C17A C18A 121.5(2) . . ?
C19A C18A C17A 116.6(2) . . ?
N8A C19A C18A 122.2(2) . . ?
N8A C19A N9A 112.5(2) . . ?
C18A C19A N9A 125.3(2) . . ?
N9A C20A C21A 107.4(2) . . ?
C20A C21A C22A 105.3(2) . . ?
N10A C22A C21A 111.3(2) . . ?
F1A B1A F2A 110.7(2) . . ?
F1A B1A F4A 109.4(2) . . ?
F2A B1A F4A 110.0(2) . . ?
F1A B1A F3A 110.2(2) . . ?
F2A B1A F3A 108.2(2) . . ?
F4A B1A F3A 108.3(2) . . ?
F5A B2A F8A 110.7(2) . . ?
F5A B2A F6A 110.5(2) . . ?
F8A B2A F6A 109.6(2) . . ?
F5A B2A F7A 109.1(2) . . ?
F8A B2A F7A 109.2(2) . . ?
F6A B2A F7A 107.8(2) . . ?
N3B Cu1B N8B 176.51(10) . . ?
N3B Cu1B N5B 77.90(9) . . ?
N8B Cu1B N5B 99.32(9) . . ?
N3B Cu1B N1B 78.20(9) . . ?
N8B Cu1B N1B 104.66(9) . . ?
N5B Cu1B N1B 155.97(9) . . ?
N3B Cu1B N6B 106.67(8) . . ?
N8B Cu1B N6B 75.29(8) . . ?
N5B Cu1B N6B 90.11(9) . . ?
N1B Cu1B N6B 94.41(8) . . ?
N3B Cu1B N10B 102.78(8) . . ?
N8B Cu1B N10B 75.08(8) . . ?
N5B Cu1B N10B 91.80(8) . . ?
N1B Cu1B N10B 95.79(8) . . ?
N6B Cu1B N10B 150.23(8) . . ?
C1B N1B N2B 105.2(2) . . ?
C1B N1B Cu1B 143.46(19) . . ?
N2B N1B Cu1B 111.27(17) . . ?
C3B N2B N1B 110.9(2) . . ?
C3B N2B C4B 131.1(2) . . ?
N1B N2B C4B 117.9(2) . . ?
C8B N3B C4B 119.4(2) . . ?
C8B N3B Cu1B 120.34(18) . . ?
C4B N3B Cu1B 120.21(19) . . ?
C9B N4B N5B 110.8(2) . . ?
C9B N4B C8B 131.8(2) . . ?
N5B N4B C8B 117.3(2) . . ?
C11B N5B N4B 105.8(2) . . ?
C11B N5B Cu1B 142.08(19) . . ?
N4B N5B Cu1B 112.05(16) . . ?
C12B N6B N7B 104.4(2) . . ?
C12B N6B Cu1B 143.91(19) . . ?
N7B N6B Cu1B 109.74(15) . . ?
C14B N7B N6B 111.6(2) . . ?
C14B N7B C15B 129.5(2) . . ?
N6B N7B C15B 118.8(2) . . ?
C15B N8B C19B 117.8(2) . . ?
C15B N8B Cu1B 121.01(17) . . ?
C19B N8B Cu1B 121.22(18) . . ?
C20B N9B N10B 111.1(2) . . ?
C20B N9B C19B 129.4(2) . . ?
N10B N9B C19B 119.5(2) . . ?
C22B N10B N9B 104.8(2) . . ?
C22B N10B Cu1B 146.04(18) . . ?
N9B N10B Cu1B 109.12(16) . . ?
N1B C1B C2B 111.3(2) . . ?
C3B C2B C1B 104.9(3) . . ?
N2B C3B C2B 107.6(2) . . ?
N3B C4B C5B 122.4(3) . . ?
N3B C4B N2B 112.4(2) . . ?
C5B C4B N2B 125.1(2) . . ?
C7B C6B C5B 122.0(2) . . ?
C4B C5B C6B 116.6(2) . . ?
C8B C7B C6B 116.3(3) . . ?
N3B C8B C7B 123.2(3) . . ?
N3B C8B N4B 112.2(2) . . ?
C7B C8B N4B 124.6(2) . . ?
N4B C9B C10B 107.1(2) . . ?
C9B C10B C11B 105.2(2) . . ?
N5B C11B C10B 111.1(2) . . ?
N6B C12B C13B 111.8(2) . . ?
C14B C13B C12B 104.9(2) . . ?
N7B C14B C13B 107.3(2) . . ?
N8B C15B C16B 123.7(2) . . ?
N8B C15B N7B 114.6(2) . . ?
C16B C15B N7B 121.6(2) . . ?
C17B C16B C15B 117.3(2) . . ?
C16B C17B C18B 120.8(2) . . ?
C19B C18B C17B 117.1(2) . . ?
N8B C19B C18B 123.3(2) . . ?
N8B C19B N9B 114.8(2) . . ?
C18B C19B N9B 121.9(2) . . ?
C21B C20B N9B 107.2(2) . . ?
C20B C21B C22B 105.0(2) . . ?
N10B C22B C21B 111.9(2) . . ?
F2B B1B F4B 110.7(2) . . ?
F2B B1B F1B 110.4(2) . . ?
F4B B1B F1B 110.5(2) . . ?
F2B B1B F3B 109.0(2) . . ?
F4B B1B F3B 108.4(2) . . ?
F1B B1B F3B 107.9(2) . . ?
F5B B2B F8B 110.5(2) . . ?
F5B B2B F6B 110.7(2) . . ?
F8B B2B F6B 108.7(2) . . ?
F5B B2B F7B 109.3(2) . . ?
F8B B2B F7B 109.6(2) . . ?
F6B B2B F7B 108.0(2) . . ?
N8C Cu1C N3C 175.97(12) . . ?
N8C Cu1C N6C 78.22(9) . . ?
N3C Cu1C N6C 101.28(9) . . ?
N8C Cu1C N10C 78.51(9) . . ?
N3C Cu1C N10C 101.84(9) . . ?
N6C Cu1C N10C 156.69(8) . . ?
N8C Cu1C N5C 99.97(9) . . ?
N3C Cu1C N5C 76.01(9) . . ?
N6C Cu1C N5C 89.71(9) . . ?
N10C Cu1C N5C 93.03(8) . . ?
N8C Cu1C N1C 108.88(9) . . ?
N3C Cu1C N1C 75.10(9) . . ?
N6C Cu1C N1C 91.55(8) . . ?
N10C Cu1C N1C 97.17(9) . . ?
N5C Cu1C N1C 150.76(8) . . ?
C1C N1C N2C 104.5(2) . . ?
C1C N1C Cu1C 146.79(18) . . ?
N2C N1C Cu1C 108.59(16) . . ?
C3C N2C N1C 111.5(2) . . ?
C3C N2C C4C 129.0(2) . . ?
N1C N2C C4C 119.4(2) . . ?
C8C N3C C4C 117.9(2) . . ?
C8C N3C Cu1C 120.13(19) . . ?
C4C N3C Cu1C 121.92(19) . . ?
C9C N4C N5C 111.4(2) . . ?
C9C N4C C8C 129.7(2) . . ?
N5C N4C C8C 118.9(2) . . ?
C11C N5C N4C 105.0(2) . . ?
C11C N5C Cu1C 145.70(18) . . ?
N4C N5C Cu1C 109.15(16) . . ?
C12C N6C N7C 105.3(2) . . ?
C12C N6C Cu1C 141.43(19) . . ?
N7C N6C Cu1C 112.09(15) . . ?
C14C N7C N6C 110.9(2) . . ?
C14C N7C C15C 131.8(2) . . ?
N6C N7C C15C 117.0(2) . . ?
C15C N8C C19C 119.7(2) . . ?
C15C N8C Cu1C 120.20(18) . . ?
C19C N8C Cu1C 120.10(19) . . ?
C20C N9C N10C 110.6(2) . . ?
C20C N9C C19C 131.2(2) . . ?
N10C N9C C19C 118.2(2) . . ?
C22C N10C N9C 105.1(2) . . ?
C22C N10C Cu1C 143.77(18) . . ?
N9C N10C Cu1C 111.12(16) . . ?
N1C C1C C2C 111.9(2) . . ?
C3C C2C C1C 104.8(2) . . ?
N2C C3C C2C 107.4(2) . . ?
N3C C4C C5C 123.4(3) . . ?
N3C C4C N2C 115.0(2) . . ?
C5C C4C N2C 121.6(2) . . ?
C4C C5C C6C 117.5(2) . . ?
C5C C6C C7C 120.6(2) . . ?
C8C C7C C6C 117.2(3) . . ?
N3C C8C C7C 123.3(3) . . ?
N3C C8C N4C 115.6(2) . . ?
C7C C8C N4C 121.1(2) . . ?
N4C C9C C10C 106.8(2) . . ?
C9C C10C C11C 105.3(3) . . ?
N5C C11C C10C 111.6(2) . . ?
N6C C12C C13C 111.0(2) . . ?
C14C C13C C12C 105.6(2) . . ?
N7C C14C C13C 107.3(2) . . ?
N8C C15C C16C 122.8(2) . . ?
N8C C15C N7C 112.1(2) . . ?
C16C C15C N7C 125.0(2) . . ?
C15C C16C C17C 116.7(3) . . ?
C16C C17C C18C 121.8(2) . . ?
C19C C18C C17C 116.4(2) . . ?
N8C C19C C18C 122.5(2) . . ?
N8C C19C N9C 112.1(2) . . ?
C18C C19C N9C 125.4(2) . . ?
N9C C20C C21C 107.7(2) . . ?
C20C C21C C22C 105.0(2) . . ?
N10C C22C C21C 111.6(2) . . ?
F1C B1C F2C 110.3(2) . . ?
F1C B1C F3C 110.1(2) . . ?
F2C B1C F3C 108.8(2) . . ?
F1C B1C F4C 109.4(2) . . ?
F2C B1C F4C 109.9(2) . . ?
F3C B1C F4C 108.3(2) . . ?
F5C B2C F8C 110.8(2) . . ?
F5C B2C F6C 110.0(2) . . ?
F8C B2C F6C 109.2(2) . . ?
F5C B2C F7C 109.3(2) . . ?
F8C B2C F7C 109.5(2) . . ?
F6C B2C F7C 108.1(2) . . ?

loop_
_geom_bond_atom_site_label_1
_geom_bond_atom_site_label_2
_geom_bond_distance
_geom_bond_site_symmetry_2
_geom_bond_publ_flag
Cu1A N8A 1.967(2) . ?
Cu1A N3A 2.028(2) . ?
Cu1A N6A 2.056(2) . ?
Cu1A N10A 2.076(2) . ?
Cu1A N5A 2.282(2) . ?
Cu1A N1A 2.290(2) . ?
N1A C1A 1.319(4) . ?
N2A C3A 1.360(3) . ?
N2A N1A 1.375(3) . ?
N2A C4A 1.402(3) . ?
N3A C8A 1.349(4) . ?
N3A C4A 1.350(3) . ?
N4A C9A 1.365(4) . ?
N4A N5A 1.371(3) . ?
N4A C8A 1.399(3) . ?
N5A C11A 1.319(3) . ?
N6A C12A 1.330(3) . ?
N6A N7A 1.377(3) . ?
N7A C14A 1.355(3) . ?
N7A C15A 1.408(3) . ?
N8A C15A 1.335(4) . ?
N8A C19A 1.337(3) . ?
N9A C20A 1.364(3) . ?
N9A C19A 1.398(4) . ?
N10A C22A 1.318(4) . ?
N10A N9A 1.379(3) . ?
C1A C2A 1.422(4) . ?
C3A C2A 1.371(4) . ?
C4A C5A 1.382(4) . ?
C6A C5A 1.388(4) . ?
C7A C6A 1.390(4) . ?
C8A C7A 1.384(4) . ?
C9A C10A 1.376(4) . ?
C10A C11A 1.410(4) . ?
C13A C12A 1.404(4) . ?
C14A C13A 1.372(4) . ?
C15A C16A 1.380(4) . ?
C17A C16A 1.386(4) . ?
C17A C18A 1.404(4) . ?
C19A C18A 1.384(3) . ?
C20A C21A 1.365(4) . ?
C21A C22A 1.412(4) . ?
B1A F1A 1.385(4) . ?
B1A F2A 1.391(4) . ?
B1A F4A 1.406(3) . ?
B1A F3A 1.410(4) . ?
B2A F5A 1.384(4) . ?
B2A F8A 1.391(4) . ?
B2A F6A 1.406(4) . ?
B2A F7A 1.420(3) . ?
Cu1B N3B 1.963(2) . ?
Cu1B N8B 2.037(2) . ?
Cu1B N5B 2.072(2) . ?
Cu1B N1B 2.088(2) . ?
Cu1B N6B 2.261(2) . ?
Cu1B N10B 2.286(2) . ?
N1B C1B 1.321(4) . ?
N2B C3B 1.353(4) . ?
N2B N1B 1.380(3) . ?
N2B C4B 1.400(3) . ?
N3B C8B 1.331(4) . ?
N3B C4B 1.341(3) . ?
N4B C9B 1.357(4) . ?
N4B N5B 1.369(3) . ?
N4B C8B 1.407(3) . ?
N5B C11B 1.318(3) . ?
N6B C12B 1.325(4) . ?
N7B C14B 1.356(3) . ?
N7B N6B 1.372(3) . ?
N7B C15B 1.405(3) . ?
N8B C15B 1.339(3) . ?
N8B C19B 1.347(3) . ?
N10B C22B 1.326(4) . ?
N10B N9B 1.373(3) . ?
N9B C20B 1.373(3) . ?
N9B C19B 1.399(3) . ?
C3B C2B 1.371(4) . ?
C6B C7B 1.386(4) . ?
C6B C5B 1.392(4) . ?
C1B C2B 1.415(4) . ?
C4B C5B 1.386(4) . ?
C8B C7B 1.386(4) . ?
C9B C10B 1.375(4) . ?
C10B C11B 1.406(4) . ?
C13B C12B 1.411(4) . ?
C14B C13B 1.364(4) . ?
C15B C16B 1.383(4) . ?
C17B C16B 1.382(4) . ?
C18B C19B 1.388(4) . ?
C18B C17B 1.395(4) . ?
C20B C21B 1.365(4) . ?
C22B C21B 1.414(4) . ?
B1B F2B 1.381(4) . ?
B1B F4B 1.399(3) . ?
B1B F1B 1.400(4) . ?
B1B F3B 1.417(4) . ?
B2B F5B 1.387(4) . ?
B2B F7B 1.411(3) . ?
B2B F8B 1.394(4) . ?
B2B F6B 1.406(4) . ?
Cu1C N8C 1.958(2) . ?
Cu1C N3C 2.026(2) . ?
Cu1C N6C 2.058(2) . ?
Cu1C N10C 2.077(2) . ?
Cu1C N5C 2.266(2) . ?
Cu1C N1C 2.306(2) . ?
N1C C1C 1.327(4) . ?
N2C C3C 1.360(3) . ?
N2C N1C 1.379(3) . ?
N2C C4C 1.406(3) . ?
N3C C8C 1.341(4) . ?
N3C C4C 1.342(3) . ?
N4C C9C 1.365(4) . ?
N4C N5C 1.366(3) . ?
N4C C8C 1.410(3) . ?
N5C C11C 1.323(4) . ?
N6C C12C 1.331(3) . ?
N7C C14C 1.356(3) . ?
N7C N6C 1.378(3) . ?
N7C C15C 1.402(3) . ?
N8C C15C 1.335(4) . ?
N8C C19C 1.339(3) . ?
N9C C20C 1.362(3) . ?
N9C N10C 1.376(3) . ?
N9C C19C 1.403(4) . ?
N10C C22C 1.324(4) . ?
C1C C2C 1.416(4) . ?
C2C C3C 1.371(4) . ?
C4C C5C 1.379(4) . ?
C6C C5C 1.388(4) . ?
C6C C7C 1.389(4) . ?
C8C C7C 1.388(4) . ?
C10C C9C 1.368(4) . ?
C10C C11C 1.407(4) . ?
C12C C13C 1.405(4) . ?
C14C C13C 1.373(4) . ?
C15C C16C 1.381(4) . ?
C17C C16C 1.386(4) . ?
C18C C19C 1.385(4) . ?
C18C C17C 1.400(4) . ?
C20C C21C 1.363(4) . ?
C21C C22C 1.409(4) . ?
B1C F1C 1.390(4) . ?
B1C F2C 1.391(4) . ?
B1C F3C 1.408(4) . ?
B1C F4C 1.408(3) . ?
B2C F5C 1.387(3) . ?
B2C F8C 1.394(3) . ?
B2C F6C 1.405(4) . ?
B2C F7C 1.411(3) . ?
